data_4126911
loop_
_publ_author_name
'Zhang, Guanyun'
'Li, Wenyun'
'Liu, Caiyun'
'Jia, Jiong'
'Tung, Chen-Ho'
'Wang, Yifeng'

_publ_section_title
;
 Titanium-Oxide Host Clusters with Exchangeable Guests.
;
_journal_name_full 'Journal of the American Chemical Society'
_journal_paper_doi 10.1021/jacs.7b10565
_journal_year 2017
_chemical_formula_moiety 'C16.2 Cl2 K2.5 N6 O58.5 Ti12, 14(Cl), 2(C0.4 O0.25), C O, 6(O)'
_chemical_formula_sum 'C18 Cl22 K2.5 N6 O76 Ti12'
_chemical_formula_weight 2968.69
_chemical_name_systematic
;
 ?
;
_space_group_crystal_system triclinic
_space_group_IT_number 2
_space_group_name_Hall '-P 1'
_space_group_name_H-M_alt 'P -1'
_symmetry_space_group_name_Hall '-P 1'
_symmetry_space_group_name_H-M 'P -1'
_audit_creation_date 2017-07-22
_audit_creation_method
;
Olex2 1.2
(compiled 2016.11.30 svn.r3356 for OlexSys, GUI svn.r5269)
;
_cell_angle_alpha 68.4080(10)
_cell_angle_beta 74.8360(10)
_cell_angle_gamma 85.0850(10)
_cell_formula_units_Z 1
_cell_length_a 11.6472(9)
_cell_length_b 14.8259(12)
_cell_length_c 16.4433(13)
_cell_measurement_reflns_used 4584
_cell_measurement_temperature 173
_cell_measurement_theta_max 24.061
_cell_measurement_theta_min 1.375
_cell_volume 2548.1(3)
_computing_cell_refinement 'SAINT v8.37A (Bruker, 2015)'
_computing_data_reduction 'SAINT v8.37A (Bruker, 2015)'
_computing_molecular_graphics 'Olex2 (Dolomanov et al., 2009)'
_computing_publication_material 'Olex2 (Dolomanov et al., 2009)'
_computing_structure_refinement 'ShelXL (Sheldrick, 2015)'
_diffrn_ambient_temperature 173
_diffrn_measured_fraction_theta_full 0.875
_diffrn_measured_fraction_theta_max 0.999
_diffrn_measurement_device_type 'CCD area detector'
_diffrn_measurement_method 'phi and omega scans'
_diffrn_radiation_monochromator graphite
_diffrn_radiation_type MoK\a
_diffrn_radiation_wavelength 0.71073
_diffrn_reflns_av_R_equivalents 0.0655
_diffrn_reflns_av_unetI/netI 0.0609
_diffrn_reflns_Laue_measured_fraction_full 0.875
_diffrn_reflns_Laue_measured_fraction_max 0.999
_diffrn_reflns_limit_h_max 13
_diffrn_reflns_limit_h_min -13
_diffrn_reflns_limit_k_max 17
_diffrn_reflns_limit_k_min -17
_diffrn_reflns_limit_l_max 18
_diffrn_reflns_limit_l_min -18
_diffrn_reflns_number 35652
_diffrn_reflns_point_group_measured_fraction_full 0.875
_diffrn_reflns_point_group_measured_fraction_max 0.999
_diffrn_reflns_theta_full 24.061
_diffrn_reflns_theta_max 24.061
_diffrn_reflns_theta_min 1.375
_exptl_absorpt_coefficient_mu 1.674
_exptl_absorpt_correction_T_max 0.7450
_exptl_absorpt_correction_T_min 0.6190
_exptl_absorpt_process_details
;
SADABS-2014/5 (Bruker,2014/5) was used for absorption correction.
wR2(int) was 0.0793 before and 0.0523 after correction.
The Ratio of minimum to maximum transmission is 0.8309.
The \l/2 correction factor is Not present.
;
_exptl_crystal_colour 'clear colourless'
_exptl_crystal_colour_lustre clear
_exptl_crystal_colour_primary colourless
_exptl_crystal_density_diffrn 1.935
_exptl_crystal_description block
_exptl_crystal_F_000 1444
_refine_diff_density_max 2.906
_refine_diff_density_min -1.352
_refine_diff_density_rms 0.236
_refine_ls_extinction_method none
_refine_ls_goodness_of_fit_ref 1.128
_refine_ls_hydrogen_treatment undef
_refine_ls_matrix_type full
_refine_ls_number_parameters 493
_refine_ls_number_reflns 8057
_refine_ls_number_restraints 8
_refine_ls_restrained_S_all 1.130
_refine_ls_R_factor_all 0.1383
_refine_ls_R_factor_gt 0.1166
_refine_ls_shift/su_max 0.000
_refine_ls_shift/su_mean 0.000
_refine_ls_structure_factor_coef Fsqd
_refine_ls_weighting_details 'w=1/[\s^2^(Fo^2^)+(0.0845P)^2^+89.5359P] where P=(Fo^2^+2Fc^2^)/3'
_refine_ls_weighting_scheme calc
_refine_ls_wR_factor_gt 0.2855
_refine_ls_wR_factor_ref 0.2967
_reflns_Friedel_coverage 0.000
_reflns_number_gt 6304
_reflns_number_total 8057
_reflns_threshold_expression 'I > 2\s(I)'
_cod_data_source_file ja7b10565_si_009.cif
_cod_data_source_block p-1_sqd
_cod_original_formula_sum 'C18 Cl22 K2.50 N6 O76 Ti12'
_cod_database_code 4126911
_shelxl_version_number 2013-4
_shelx_space_group_comment
;
The symmetry employed for this shelxl refinement is uniquely defined
by the following loop, which should always be used as a source of
symmetry information in preference to the above space-group names.
They are only intended as comments.
;
_olex2_refinement_description
;
1. Restrained distances
 C6-C4
 1.45 with sigma of 0.02
 C5-C4
 1.45 with sigma of 0.02
 C4-O29
 2.35 with sigma of 0.02
 O28-C4
 2.35 with sigma of 0.02
 C1-C11
 1.45 with sigma of 0.02
 C1-O30
 2.35 with sigma of 0.02
 C1-C2
 1.45 with sigma of 0.02
 O30-C2
 1.45 with sigma of 0.02
2. Others
 Fixed Sof: K2(0.25) O28(0.75) O31(0.5) C5(0.6) C9(0.5) O29(0.25) C6(0.4)
 O32(0.5) C8(0.5)
;
_olex2_submission_special_instructions 'No special instructions were received'
_platon_squeeze_void_probe_radius 1.20

loop_
_space_group_symop_operation_xyz
'x, y, z'
'-x, -y, -z'

loop_
_atom_site_label
_atom_site_type_symbol
_atom_site_fract_x
_atom_site_fract_y
_atom_site_fract_z
_atom_site_U_iso_or_equiv
_atom_site_adp_type
_atom_site_occupancy
_atom_site_site_symmetry_order
_atom_site_calc_flag
_atom_site_refinement_flags_posn
_atom_site_refinement_flags_adp
_atom_site_refinement_flags_occupancy
_atom_site_disorder_assembly
_atom_site_disorder_group
Ti1 Ti 0.73164(19) 0.55692(16) 0.26499(14) 0.0151(5) Uani 1 1 d . . . . .
Ti2 Ti 0.74451(19) 0.32632(16) 0.43043(15) 0.0155(5) Uani 1 1 d . . . . .
Ti3 Ti 0.44159(19) 0.27834(15) 0.44041(14) 0.0134(5) Uani 1 1 d . . . . .
Ti4 Ti 0.42857(19) 0.50370(15) 0.27866(14) 0.0140(5) Uani 1 1 d . . . . .
Ti5 Ti 0.35998(19) 0.24630(15) 0.67052(14) 0.0138(5) Uani 1 1 d . . . . .
Ti6 Ti 0.66405(19) 0.29521(15) 0.65652(14) 0.0128(5) Uani 1 1 d . . . . .
K1 K 0.2218(3) 0.4545(2) 0.5112(2) 0.0303(7) Uani 1 1 d . . . . .
K2 K 0.5000 0.5000 0.5000 0.096(5) Uani 0.5 2 d S T P . .
Cl3 Cl 0.0446(3) 0.5167(3) 0.3729(2) 0.0291(8) Uani 1 1 d . . . . .
O1 O 0.3435(7) 0.5942(6) 0.3172(5) 0.0180(19) Uani 1 1 d . . . . .
O2 O 0.2709(8) 0.4793(7) 0.2423(6) 0.024(2) Uani 1 1 d . . . . .
O3 O 0.4671(9) 0.6026(7) 0.1415(6) 0.030(2) Uani 1 1 d . . . . .
O4 O 0.3881(8) 0.3996(6) 0.3845(5) 0.0174(19) Uani 1 1 d . . . . .
O5 O 0.7292(8) 0.6778(6) 0.1468(5) 0.021(2) Uani 1 1 d . . . . .
O6 O 0.2903(9) 0.2145(7) 0.4293(7) 0.033(2) Uani 1 1 d . . . . .
O7 O 0.5772(8) 0.5269(7) 0.2819(6) 0.025(2) Uani 1 1 d . . . . .
O8 O 0.7802(9) 0.4905(7) 0.1655(6) 0.028(2) Uani 1 1 d . . . . .
O9 O 0.9196(8) 0.5950(7) 0.2148(6) 0.029(2) Uani 1 1 d . . . . .
O10 O 0.4925(9) 0.1292(7) 0.4824(6) 0.032(2) Uani 1 1 d . . . . .
O11 O 0.5890(8) 0.3097(7) 0.4394(6) 0.024(2) Uani 1 1 d . . . . .
O12 O 0.7740(7) 0.4493(6) 0.3505(6) 0.0193(19) Uani 1 1 d . . . . .
O13 O 0.7106(8) 0.6407(6) 0.3277(6) 0.0188(19) Uani 1 1 d . . . . .
O14 O 0.3588(8) 0.2616(6) 0.5549(6) 0.021(2) Uani 1 1 d . . . . .
O15 O 0.1892(8) 0.1740(7) 0.7116(6) 0.028(2) Uani 1 1 d . . . . .
O16 O 0.4189(8) 0.0972(7) 0.6977(6) 0.027(2) Uani 1 1 d . . . . .
O17 O 0.5120(7) 0.2786(6) 0.6577(6) 0.0181(19) Uani 1 1 d . . . . .
O18 O 0.7311(8) 0.3499(6) 0.5353(5) 0.0170(18) Uani 1 1 d . . . . .
O19 O 0.7142(8) 0.1587(6) 0.6493(6) 0.024(2) Uani 1 1 d . . . . .
O20 O 0.8409(8) 0.2806(6) 0.6829(6) 0.022(2) Uani 1 1 d . . . . .
O21 O 0.6207(8) 0.2077(7) 0.7972(6) 0.029(2) Uani 1 1 d . . . . .
O22 O 0.7667(8) 0.1795(6) 0.5027(6) 0.023(2) Uani 1 1 d . . . . .
O23 O 0.9376(7) 0.3187(6) 0.4076(6) 0.020(2) Uani 1 1 d . . . . .
O24 O 0.7859(8) 0.2684(7) 0.3244(6) 0.028(2) Uani 1 1 d . . . . .
O25 O 0.5064(8) 0.2624(6) 0.3152(6) 0.0200(19) Uani 1 1 d . . . . .
O26 O 0.4934(8) 0.4075(6) 0.2085(5) 0.020(2) Uani 1 1 d . . . . .
O27 O 0.3277(8) 0.1940(6) 0.8114(6) 0.0197(19) Uani 1 1 d . . . . .
O28 O 0.4389(16) 0.2162(14) 0.9911(14) 0.072(5) Uiso 0.75 1 d D . . A 1
O30 O 0.9602(17) -0.0011(19) 0.5945(17) 0.150(9) Uiso 1 1 d D . . . .
O31 O 0.741(3) 0.309(2) 0.1414(19) 0.064(7) Uiso 0.5 1 d . . . B 1
N1 N 0.5622(14) 0.3468(12) 0.0735(11) 0.056(4) Uiso 1 1 d . . . B 1
N2 N 0.7494(19) -0.0318(16) 0.7044(15) 0.088(6) Uiso 1 1 d . . . . .
N3 N 0.2955(14) 0.0676(9) 0.9785(9) 0.048(4) Uani 1 1 d . . . A 1
C1 C 0.7577(15) 0.0203(12) 0.6063(14) 0.062(5) Uiso 1 1 d D . . . .
C2 C 0.865(2) -0.008(2) 0.5517(17) 0.104(9) Uiso 1 1 d D . . . .
C3 C 0.2934(12) 0.2357(10) 0.8671(9) 0.025(3) Uani 1 1 d . . . A 1
C4 C 0.2740(17) 0.1682(17) 0.9641(14) 0.077(7) Uiso 1 1 d D . . A 1
C5 C 0.307(2) 0.2048(17) 1.0252(15) 0.030(5) Uiso 0.6 1 d D . . A 1
C7 C 0.5195(12) 0.3192(10) 0.2358(9) 0.024(3) Uani 1 1 d . . . B 1
C9 C 0.673(3) 0.242(2) 0.159(2) 0.040(8) Uiso 0.5 1 d . . . B 1
C10 C 0.5704(17) 0.2763(14) 0.1650(13) 0.054(5) Uiso 1 1 d . . . B 1
C11 C 0.7488(13) 0.1276(9) 0.5854(10) 0.030(3) Uani 1 1 d D . . . .
Cl5 Cl 0.6745(6) 0.5570(4) -0.0046(3) 0.0724(17) Uani 1 1 d . . . . .
Cl8 Cl 0.5259(4) -0.0070(4) 0.8670(3) 0.0665(16) Uani 1 1 d . . . . .
Cl1 Cl 0.1428(7) 0.9575(6) 0.1788(5) 0.108(2) Uani 1 1 d . . . . .
Cl7 Cl 1.0480(3) 0.1980(3) 0.5672(3) 0.0397(10) Uani 1 1 d . . . . .
Cl2 Cl 0.2766(7) 0.7542(6) 0.0658(5) 0.101(2) Uani 1 1 d . . . . .
Cl4 Cl 0.2418(6) 0.2669(5) 0.2489(4) 0.0859(18) Uani 1 1 d . . . . .
Cl6 Cl 0.6884(4) 0.0350(3) 0.3754(3) 0.0460(10) Uani 1 1 d . . . . .
O29 O 0.076(2) 0.176(4) 1.030(3) 0.059(14) Uiso 0.25 1 d D . . C 2
C6 C 0.205(3) 0.200(2) 1.0335(19) 0.023(7) Uiso 0.4 1 d D . . C 2
O32 O 0.444(2) 0.1878(17) 0.1672(16) 0.049(6) Uiso 0.5 1 d . . . D 2
C8 C 0.553(4) 0.177(3) 0.180(3) 0.055(10) Uiso 0.5 1 d . . . D 2
O33 O 0.0231(12) 0.1992(9) 0.2514(9) 0.057(3) Uiso 1 1 d . . . . .
O34 O 0.0189(16) 0.1932(13) 0.8658(12) 0.090(5) Uiso 1 1 d . . . . .
O35 O -0.096(2) 0.0577(18) 1.1879(16) 0.133(8) Uiso 1 1 d . . . . .

loop_
_atom_site_aniso_label
_atom_site_aniso_U_11
_atom_site_aniso_U_22
_atom_site_aniso_U_33
_atom_site_aniso_U_23
_atom_site_aniso_U_13
_atom_site_aniso_U_12
Ti1 0.0146(11) 0.0152(12) 0.0120(11) -0.0022(9) -0.0016(9) 0.0013(9)
Ti2 0.0141(11) 0.0149(12) 0.0158(12) -0.0045(9) -0.0037(9) 0.0053(9)
Ti3 0.0162(11) 0.0126(11) 0.0118(11) -0.0044(9) -0.0037(9) -0.0018(9)
Ti4 0.0177(11) 0.0135(11) 0.0130(11) -0.0057(9) -0.0066(9) 0.0016(9)
Ti5 0.0161(11) 0.0121(11) 0.0116(11) -0.0019(9) -0.0034(9) -0.0021(9)
Ti6 0.0149(11) 0.0103(11) 0.0144(11) -0.0040(9) -0.0075(9) 0.0040(8)
K1 0.0349(17) 0.0290(17) 0.0246(16) -0.0083(13) -0.0089(13) 0.0120(14)
K2 0.111(14) 0.083(11) 0.092(12) -0.035(10) -0.020(10) 0.003(10)
Cl3 0.0199(16) 0.0309(19) 0.037(2) -0.0109(16) -0.0089(15) -0.0037(14)
O1 0.020(5) 0.021(5) 0.016(4) -0.007(4) -0.012(4) 0.004(4)
O2 0.017(5) 0.034(5) 0.026(5) -0.013(4) -0.008(4) -0.003(4)
O3 0.041(6) 0.026(5) 0.023(5) -0.006(4) -0.013(4) 0.007(4)
O4 0.025(5) 0.011(4) 0.012(4) -0.001(3) -0.003(4) 0.002(4)
O5 0.031(5) 0.017(5) 0.011(4) -0.002(4) -0.002(4) -0.003(4)
O6 0.034(6) 0.033(6) 0.033(6) -0.020(5) 0.003(5) -0.014(5)
O7 0.017(5) 0.032(5) 0.028(5) -0.010(4) -0.007(4) -0.003(4)
O8 0.041(6) 0.020(5) 0.022(5) -0.009(4) -0.003(4) 0.001(4)
O9 0.018(5) 0.039(6) 0.024(5) -0.008(4) 0.005(4) -0.008(4)
O10 0.052(7) 0.018(5) 0.025(5) -0.005(4) -0.011(5) 0.007(5)
O11 0.015(4) 0.034(5) 0.021(5) -0.005(4) -0.007(4) 0.004(4)
O12 0.018(4) 0.021(5) 0.018(5) -0.008(4) -0.001(4) 0.002(4)
O13 0.023(5) 0.020(5) 0.017(4) -0.008(4) -0.010(4) 0.006(4)
O14 0.032(5) 0.009(4) 0.022(5) -0.004(4) -0.005(4) -0.006(4)
O15 0.026(5) 0.023(5) 0.026(5) 0.006(4) -0.010(4) -0.013(4)
O16 0.032(5) 0.022(5) 0.024(5) -0.006(4) -0.007(4) 0.002(4)
O17 0.017(4) 0.022(5) 0.016(4) -0.009(4) -0.004(4) 0.002(4)
O18 0.025(5) 0.008(4) 0.012(4) 0.004(3) -0.003(4) -0.004(3)
O19 0.030(5) 0.021(5) 0.021(5) -0.008(4) -0.005(4) 0.008(4)
O20 0.019(5) 0.025(5) 0.028(5) -0.009(4) -0.018(4) 0.010(4)
O21 0.030(5) 0.036(6) 0.016(5) -0.003(4) -0.005(4) -0.004(4)
O22 0.032(5) 0.019(5) 0.016(5) -0.004(4) -0.006(4) 0.008(4)
O23 0.010(4) 0.019(5) 0.028(5) -0.008(4) -0.001(4) 0.003(4)
O24 0.031(5) 0.033(6) 0.025(5) -0.014(4) -0.013(4) 0.006(4)
O25 0.025(5) 0.013(4) 0.020(5) -0.007(4) 0.001(4) -0.002(4)
O26 0.026(5) 0.019(5) 0.010(4) -0.003(4) 0.001(4) 0.001(4)
O27 0.023(5) 0.019(5) 0.015(4) -0.002(4) -0.005(4) -0.002(4)
N3 0.075(11) 0.025(7) 0.024(7) 0.010(6) -0.011(7) 0.017(7)
C3 0.026(7) 0.025(8) 0.022(7) -0.007(6) -0.003(6) -0.002(6)
C7 0.030(8) 0.022(8) 0.023(8) -0.011(6) -0.009(6) 0.001(6)
C11 0.040(9) 0.012(7) 0.029(8) -0.004(6) -0.001(7) 0.008(6)
Cl5 0.132(5) 0.052(3) 0.029(2) -0.006(2) -0.016(3) -0.030(3)
Cl8 0.049(3) 0.063(3) 0.044(3) 0.021(2) -0.005(2) 0.026(2)
Cl1 0.103(5) 0.120(6) 0.079(5) -0.021(4) -0.008(4) -0.003(5)
Cl7 0.0213(18) 0.067(3) 0.032(2) -0.0183(19) -0.0111(15) 0.0121(17)
Cl2 0.101(5) 0.152(7) 0.071(4) -0.061(4) -0.042(4) 0.049(5)
Cl4 0.081(4) 0.094(5) 0.077(4) -0.022(3) -0.023(3) 0.005(3)
Cl6 0.045(2) 0.037(2) 0.061(3) -0.023(2) -0.015(2) 0.0038(18)

loop_
_atom_type_symbol
_atom_type_description
_atom_type_scat_dispersion_real
_atom_type_scat_dispersion_imag
_atom_type_scat_source
C C 0.0033 0.0016 'International Tables Vol C Tables 4.2.6.8 and 6.1.1.4'
Cl Cl 0.1484 0.1585 'International Tables Vol C Tables 4.2.6.8 and 6.1.1.4'
K K 0.2009 0.2494 'International Tables Vol C Tables 4.2.6.8 and 6.1.1.4'
N N 0.0061 0.0033 'International Tables Vol C Tables 4.2.6.8 and 6.1.1.4'
O O 0.0106 0.0060 'International Tables Vol C Tables 4.2.6.8 and 6.1.1.4'
Ti Ti 0.2776 0.4457 'International Tables Vol C Tables 4.2.6.8 and 6.1.1.4'

loop_
_geom_angle_atom_site_label_1
_geom_angle_atom_site_label_2
_geom_angle_atom_site_label_3
_geom_angle
_geom_angle_site_symmetry_1
_geom_angle_site_symmetry_3
K1 Ti1 K2 50.68(6) 2_666 .
O5 Ti1 K1 129.9(3) . 2_666
O5 Ti1 K2 125.9(3) . .
O5 Ti1 O8 79.3(3) . .
O5 Ti1 O9 79.5(4) . .
O7 Ti1 K1 108.5(3) . 2_666
O7 Ti1 K2 57.8(3) . .
O7 Ti1 O5 92.2(4) . .
O7 Ti1 O8 88.9(4) . .
O7 Ti1 O9 167.5(4) . .
O7 Ti1 O12 100.0(4) . .
O7 Ti1 O13 99.5(4) . .
O8 Ti1 K1 143.4(3) . 2_666
O8 Ti1 K2 135.5(3) . .
O8 Ti1 O9 80.4(4) . .
O9 Ti1 K1 84.0(3) . 2_666
O9 Ti1 K2 134.7(3) . .
O12 Ti1 K1 54.3(3) . 2_666
O12 Ti1 K2 69.0(3) . .
O12 Ti1 O5 164.7(4) . .
O12 Ti1 O8 91.8(4) . .
O12 Ti1 O9 86.8(4) . .
O12 Ti1 O13 98.3(4) . .
O13 Ti1 K1 44.2(3) . 2_666
O13 Ti1 K2 58.5(3) . .
O13 Ti1 O5 88.6(4) . .
O13 Ti1 O8 165.5(4) . .
O13 Ti1 O9 89.8(4) . .
K1 Ti2 K2 50.95(6) 2_666 .
O11 Ti2 K1 109.0(3) . 2_666
O11 Ti2 K2 58.1(3) . .
O11 Ti2 O12 102.4(4) . .
O11 Ti2 O18 99.6(4) . .
O11 Ti2 O22 93.1(4) . .
O11 Ti2 O23 166.6(4) . .
O11 Ti2 O24 87.6(4) . .
O12 Ti2 K1 54.5(3) . 2_666
O12 Ti2 K2 69.8(3) . .
O12 Ti2 O18 98.6(4) . .
O12 Ti2 O22 161.7(4) . .
O12 Ti2 O23 84.1(4) . .
O12 Ti2 O24 92.0(4) . .
O18 Ti2 K1 44.2(2) . 2_666
O18 Ti2 K2 59.6(3) . .
O18 Ti2 O22 88.2(4) . .
O18 Ti2 O23 90.9(4) . .
O18 Ti2 O24 165.5(4) . .
O22 Ti2 K1 129.1(3) . 2_666
O22 Ti2 K2 127.7(3) . .
O22 Ti2 O23 78.8(3) . .
O22 Ti2 O24 78.9(4) . .
O23 Ti2 K1 84.3(2) . 2_666
O23 Ti2 K2 135.3(2) . .
O24 Ti2 K1 144.5(3) . 2_666
O24 Ti2 K2 134.1(3) . .
O24 Ti2 O23 80.4(4) . .
K1 Ti3 K2 50.95(6) . .
O4 Ti3 K1 43.8(3) . .
O4 Ti3 K2 58.7(3) . .
O4 Ti3 O6 90.1(4) . .
O4 Ti3 O10 166.9(4) . .
O4 Ti3 O25 90.0(4) . .
O6 Ti3 K1 85.4(3) . .
O6 Ti3 K2 136.3(3) . .
O10 Ti3 K1 142.8(3) . .
O10 Ti3 K2 134.1(3) . .
O10 Ti3 O6 80.4(4) . .
O11 Ti3 K1 108.8(3) . .
O11 Ti3 K2 57.8(3) . .
O11 Ti3 O4 99.7(4) . .
O11 Ti3 O6 165.8(4) . .
O11 Ti3 O10 88.3(4) . .
O11 Ti3 O14 102.4(4) . .
O11 Ti3 O25 91.0(4) . .
O14 Ti3 K1 54.2(3) . .
O14 Ti3 K2 70.5(3) . .
O14 Ti3 O4 97.9(4) . .
O14 Ti3 O6 86.4(4) . .
O14 Ti3 O10 90.5(4) . .
O14 Ti3 O25 163.0(4) . .
O25 Ti3 K1 131.1(3) . .
O25 Ti3 K2 126.1(2) . .
O25 Ti3 O6 78.6(4) . .
O25 Ti3 O10 79.4(4) . .
K1 Ti4 K2 50.80(6) . .
O1 Ti4 K1 54.8(3) . .
O1 Ti4 K2 69.4(3) . .
O1 Ti4 O2 86.4(4) . .
O1 Ti4 O3 91.4(4) . .
O1 Ti4 O4 97.9(4) . .
O1 Ti4 O7 101.8(4) . .
O1 Ti4 O26 163.1(4) . .
O2 Ti4 K1 84.5(2) . .
O2 Ti4 K2 135.3(2) . .
O3 Ti4 K1 143.9(3) . .
O3 Ti4 K2 134.3(3) . .
O3 Ti4 O2 80.8(4) . .
O4 Ti4 K1 43.3(3) . .
O4 Ti4 K2 58.5(3) . .
O4 Ti4 O2 90.2(4) . .
O4 Ti4 O3 166.7(4) . .
O4 Ti4 O26 89.7(3) . .
O7 Ti4 K1 108.9(3) . .
O7 Ti4 K2 58.1(3) . .
O7 Ti4 O2 166.5(4) . .
O7 Ti4 O3 88.2(4) . .
O7 Ti4 O4 99.1(4) . .
O7 Ti4 O26 91.8(4) . .
O26 Ti4 K1 129.9(2) . .
O26 Ti4 K2 127.1(2) . .
O26 Ti4 O2 78.4(3) . .
O26 Ti4 O3 79.0(3) . .
K1 Ti5 K2 50.61(6) . .
O13 Ti5 K1 43.9(3) 2_666 .
O13 Ti5 K2 58.1(3) 2_666 .
O13 Ti5 O14 97.7(4) 2_666 .
O13 Ti5 O15 91.6(4) 2_666 .
O13 Ti5 O16 167.4(4) 2_666 .
O13 Ti5 O17 98.9(4) 2_666 .
O13 Ti5 O27 90.1(4) 2_666 .
O14 Ti5 K1 53.9(3) . .
O14 Ti5 K2 69.6(3) . .
O14 Ti5 O15 86.3(4) . .
O14 Ti5 O16 91.5(4) . .
O14 Ti5 O27 162.8(4) . .
O15 Ti5 K1 85.6(3) . .
O15 Ti5 K2 136.3(3) . .
O15 Ti5 O16 80.4(4) . .
O16 Ti5 K1 143.5(3) . .
O16 Ti5 K2 133.9(3) . .
O17 Ti5 K1 109.1(3) . .
O17 Ti5 K2 58.4(3) . .
O17 Ti5 O14 102.4(4) . .
O17 Ti5 O15 165.3(4) . .
O17 Ti5 O16 87.4(4) . .
O17 Ti5 O27 91.5(4) . .
O27 Ti5 K1 130.8(3) . .
O27 Ti5 K2 127.1(2) . .
O27 Ti5 O15 78.1(3) . .
O27 Ti5 O16 78.9(3) . .
K1 Ti6 K2 50.72(5) 2_666 .
O1 Ti6 K1 54.3(3) 2_666 2_666
O1 Ti6 K2 69.5(3) 2_666 .
O1 Ti6 O19 161.8(4) 2_666 .
O1 Ti6 O20 84.4(4) 2_666 .
O1 Ti6 O21 91.0(4) 2_666 .
O17 Ti6 K1 110.0(3) . 2_666
O17 Ti6 K2 59.3(3) . .
O17 Ti6 O1 102.5(4) . 2_666
O17 Ti6 O18 101.3(4) . .
O17 Ti6 O19 92.9(4) . .
O17 Ti6 O20 165.7(4) . .
O17 Ti6 O21 87.4(4) . .
O18 Ti6 K1 43.2(3) . 2_666
O18 Ti6 K2 59.4(3) . .
O18 Ti6 O1 97.5(4) . 2_666
O18 Ti6 O19 88.8(4) . .
O18 Ti6 O20 90.0(4) . .
O18 Ti6 O21 166.2(4) . .
O19 Ti6 K1 128.9(3) . 2_666
O19 Ti6 K2 127.8(3) . .
O19 Ti6 O20 78.5(4) . .
O19 Ti6 O21 80.0(4) . .
O20 Ti6 K1 84.2(2) . 2_666
O20 Ti6 K2 134.9(2) . .
O21 Ti6 K1 143.1(3) . 2_666
O21 Ti6 K2 134.3(3) . .
O21 Ti6 O20 79.9(4) . .
Ti2 K1 Ti5 105.45(9) 2_666 .
Ti3 K1 Ti2 133.05(10) . 2_666
Ti3 K1 Ti5 55.24(6) . .
K2 K1 Ti2 66.38(7) . 2_666
K2 K1 Ti3 66.67(6) . .
K2 K1 Ti5 67.08(6) . .
Cl3 K1 Ti2 76.03(9) 2_566 2_666
Cl3 K1 Ti2 107.18(11) . 2_666
Cl3 K1 Ti3 106.23(11) . .
Cl3 K1 Ti3 146.26(12) 2_566 .
Cl3 K1 Ti5 106.45(11) 2_566 .
Cl3 K1 Ti5 145.88(12) . .
Cl3 K1 K2 136.86(12) . .
Cl3 K1 K2 137.33(12) 2_566 .
Cl3 K1 Cl3 72.51(12) 2_566 .
O1 K1 Ti2 82.05(17) . 2_666
O1 K1 Ti3 81.79(17) . .
O1 K1 Ti5 128.09(18) . .
O1 K1 K2 70.01(16) . .
O1 K1 Cl3 66.85(17) . .
O1 K1 Cl3 124.90(19) . 2_566
O4 K1 Ti2 124.2(2) . 2_666
O4 K1 Ti3 27.32(17) . .
O4 K1 Ti5 81.32(18) . .
O4 K1 K2 66.27(19) . .
O4 K1 Cl3 88.5(2) . .
O4 K1 Cl3 156.4(2) . 2_566
O4 K1 O1 55.1(2) . .
O4 K1 O12 136.4(3) . 2_666
O4 K1 O13 104.5(3) . 2_666
O4 K1 O14 55.7(2) . .
O4 K1 O18 104.6(3) . 2_666
O12 K1 Ti2 28.31(16) 2_666 2_666
O12 K1 Ti3 128.04(19) 2_666 .
O12 K1 Ti5 82.21(17) 2_666 .
O12 K1 K2 70.17(17) 2_666 .
O12 K1 Cl3 67.16(18) 2_666 2_566
O12 K1 Cl3 125.06(19) 2_666 .
O12 K1 O1 109.2(2) 2_666 .
O13 K1 Ti2 81.42(19) 2_666 2_666
O13 K1 Ti3 80.57(19) 2_666 .
O13 K1 Ti5 26.76(18) 2_666 .
O13 K1 K2 66.20(19) 2_666 .
O13 K1 Cl3 89.5(2) 2_666 2_566
O13 K1 Cl3 156.9(2) 2_666 .
O13 K1 O1 136.2(3) 2_666 .
O13 K1 O12 56.0(2) 2_666 2_666
O13 K1 O14 55.3(2) 2_666 .
O14 K1 Ti2 128.62(19) . 2_666
O14 K1 Ti3 28.42(17) . .
O14 K1 Ti5 28.62(17) . .
O14 K1 K2 71.10(17) . .
O14 K1 Cl3 123.6(2) . .
O14 K1 Cl3 124.0(2) . 2_566
O14 K1 O1 109.2(2) . .
O14 K1 O12 109.7(2) . 2_666
O18 K1 Ti2 27.61(17) 2_666 2_666
O18 K1 Ti3 124.5(2) 2_666 .
O18 K1 Ti5 125.4(2) 2_666 .
O18 K1 K2 66.61(19) 2_666 .
O18 K1 Cl3 89.2(2) 2_666 2_566
O18 K1 Cl3 88.7(2) 2_666 .
O18 K1 O1 55.2(2) 2_666 .
O18 K1 O12 55.9(2) 2_666 2_666
O18 K1 O13 105.8(3) 2_666 2_666
O18 K1 O14 137.7(3) 2_666 .
K1 K2 K1 180.00(11) . 2_666
K1 K2 O4 48.98(15) 2_666 2_666
K1 K2 O4 131.02(15) . 2_666
K1 K2 O4 48.98(15) . .
K1 K2 O4 131.02(15) 2_666 .
K1 K2 O7 89.97(16) . 2_666
K1 K2 O7 90.03(16) 2_666 2_666
K1 K2 O7 89.97(16) 2_666 .
K1 K2 O7 90.03(16) . .
K1 K2 O11 89.84(16) . .
K1 K2 O11 90.16(16) 2_666 .
K1 K2 O11 89.84(16) 2_666 2_666
K1 K2 O11 90.16(16) . 2_666
K1 K2 O13 130.58(15) . .
K1 K2 O13 49.42(15) . 2_666
K1 K2 O13 49.42(15) 2_666 .
K1 K2 O13 130.58(15) 2_666 2_666
K1 K2 O17 89.57(15) 2_666 2_666
K1 K2 O17 90.43(15) 2_666 .
K1 K2 O17 90.43(15) . 2_666
K1 K2 O17 89.57(15) . .
O4 K2 O4 180.0 2_666 .
O4 K2 O13 98.3(2) 2_666 2_666
O4 K2 O13 98.3(2) . .
O4 K2 O13 81.7(2) 2_666 .
O4 K2 O13 81.7(2) . 2_666
O4 K2 O17 89.8(2) 2_666 2_666
O4 K2 O17 90.2(2) . 2_666
O4 K2 O17 90.2(2) 2_666 .
O4 K2 O17 89.8(2) . .
O7 K2 O4 131.1(2) . 2_666
O7 K2 O4 48.9(2) . .
O7 K2 O4 48.9(2) 2_666 2_666
O7 K2 O4 131.1(2) 2_666 .
O7 K2 O7 180.00(10) 2_666 .
O7 K2 O13 130.6(2) 2_666 .
O7 K2 O13 49.4(2) 2_666 2_666
O7 K2 O13 49.4(2) . .
O7 K2 O13 130.6(2) . 2_666
O7 K2 O17 60.5(2) . 2_666
O7 K2 O17 60.5(2) 2_666 .
O7 K2 O17 119.5(2) . .
O7 K2 O17 119.5(2) 2_666 2_666
O11 K2 O4 49.3(2) 2_666 2_666
O11 K2 O4 49.3(2) . .
O11 K2 O4 130.7(2) . 2_666
O11 K2 O4 130.7(2) 2_666 .
O11 K2 O7 120.1(2) 2_666 .
O11 K2 O7 59.9(2) 2_666 2_666
O11 K2 O7 120.1(2) . 2_666
O11 K2 O7 59.9(2) . .
O11 K2 O11 180.0 2_666 .
O11 K2 O13 89.2(2) . 2_666
O11 K2 O13 89.2(2) 2_666 .
O11 K2 O13 90.8(2) 2_666 2_666
O11 K2 O13 90.8(2) . .
O11 K2 O17 120.4(2) 2_666 .
O11 K2 O17 120.4(2) . 2_666
O11 K2 O17 59.6(2) 2_666 2_666
O11 K2 O17 59.6(2) . .
O13 K2 O13 180.0 . 2_666
O13 K2 O17 131.7(2) 2_666 2_666
O13 K2 O17 48.3(2) . 2_666
O13 K2 O17 131.7(2) . .
O13 K2 O17 48.3(2) 2_666 .
O17 K2 O17 180.0 . 2_666
K1 Cl3 K1 107.49(12) 2_566 .
Ti4 O1 Ti6 150.6(5) . 2_666
Ti4 O1 K1 97.1(3) . .
Ti6 O1 K1 97.2(3) 2_666 .
Ti3 O4 K1 108.9(4) . .
Ti3 O4 K2 93.4(3) . .
Ti4 O4 Ti3 140.0(5) . .
Ti4 O4 K1 109.7(4) . .
Ti4 O4 K2 93.7(3) . .
K1 O4 K2 64.75(18) . .
C3 O5 Ti1 132.9(9) 2_666 .
Ti1 O7 K2 94.8(3) . .
Ti4 O7 Ti1 170.5(6) . .
Ti4 O7 K2 94.5(3) . .
Ti2 O11 Ti3 170.8(6) . .
Ti2 O11 K2 94.4(4) . .
Ti3 O11 K2 94.7(3) . .
Ti1 O12 K1 97.2(3) . 2_666
Ti2 O12 Ti1 150.6(5) . .
Ti2 O12 K1 97.2(3) . 2_666
Ti1 O13 K1 108.3(4) . 2_666
Ti1 O13 K2 93.5(3) . .
Ti5 O13 Ti1 141.4(5) 2_666 .
Ti5 O13 K1 109.3(4) 2_666 2_666
Ti5 O13 K2 94.7(3) 2_666 .
K1 O13 K2 64.38(18) 2_666 .
Ti3 O14 Ti5 148.6(5) . .
Ti3 O14 K1 97.4(3) . .
Ti5 O14 K1 97.5(3) . .
Ti5 O17 K2 94.3(3) . .
Ti6 O17 Ti5 172.4(5) . .
Ti6 O17 K2 93.3(3) . .
Ti2 O18 K1 108.2(3) . 2_666
Ti2 O18 K2 92.1(3) . .
Ti6 O18 Ti2 139.6(5) . .
Ti6 O18 K1 110.0(4) . 2_666
Ti6 O18 K2 92.8(3) . .
K1 O18 K2 64.28(18) 2_666 .
C11 O19 Ti6 134.0(8) . .
C11 O22 Ti2 134.7(8) . .
C7 O25 Ti3 133.5(8) . .
C7 O26 Ti4 131.7(8) . .
C3 O27 Ti5 131.4(9) . .
N2 C1 C11 110.2(16) . .
C2 C1 N2 110.7(17) . .
C2 C1 C11 113.4(18) . .
C1 C2 O30 103.7(15) . .
O5 C3 O27 129.0(13) 2_666 .
O5 C3 C4 117.2(13) 2_666 .
O27 C3 C4 113.8(13) . .
N3 C4 C3 116.1(14) . .
N3 C4 C5 116.6(19) . .
C5 C4 C3 116.7(18) . .
C4 C5 O28 103.2(16) . .
O25 C7 O26 127.7(12) . .
O25 C7 C10 115.7(13) . .
O26 C7 C10 116.6(13) . .
O31 C9 C10 107(3) . .
C7 C10 N1 110.5(15) . .
C9 C10 N1 109(2) . .
C9 C10 C7 119(2) . .
O19 C11 O22 124.9(11) . .
O19 C11 C1 119.2(13) . .
O22 C11 C1 115.5(14) . .

loop_
_geom_bond_atom_site_label_1
_geom_bond_atom_site_label_2
_geom_bond_distance
_geom_bond_site_symmetry_2
Ti1 K1 3.799(4) 2_666
Ti1 K2 3.932(2) .
Ti1 O5 2.109(9) .
Ti1 O7 1.816(9) .
Ti1 O8 2.138(9) .
Ti1 O9 2.171(9) .
Ti1 O12 1.829(9) .
Ti1 O13 1.850(9) .
Ti2 K1 3.787(4) 2_666
Ti2 K2 3.906(2) .
Ti2 O11 1.809(9) .
Ti2 O12 1.810(9) .
Ti2 O18 1.848(9) .
Ti2 O22 2.093(9) .
Ti2 O23 2.181(8) .
Ti2 O24 2.145(9) .
Ti3 K1 3.777(4) .
Ti3 K2 3.915(2) .
Ti3 O4 1.833(8) .
Ti3 O6 2.148(10) .
Ti3 O10 2.141(9) .
Ti3 O11 1.812(9) .
Ti3 O14 1.813(9) .
Ti3 O25 2.093(9) .
Ti4 K1 3.793(4) .
Ti4 K2 3.921(2) .
Ti4 O1 1.804(9) .
Ti4 O2 2.170(9) .
Ti4 O3 2.142(9) .
Ti4 O4 1.830(8) .
Ti4 O7 1.811(9) .
Ti4 O26 2.123(9) .
Ti5 K1 3.793(4) .
Ti5 K2 3.945(2) .
Ti5 O13 1.809(8) 2_666
Ti5 O14 1.833(9) .
Ti5 O15 2.165(9) .
Ti5 O16 2.175(9) .
Ti5 O17 1.813(9) .
Ti5 O27 2.093(9) .
Ti6 K1 3.813(4) 2_666
Ti6 K2 3.914(2) .
Ti6 O1 1.832(9) 2_666
Ti6 O17 1.802(8) .
Ti6 O18 1.828(8) .
Ti6 O19 2.095(9) .
Ti6 O20 2.191(8) .
Ti6 O21 2.140(9) .
K1 Ti2 3.787(4) 2_666
K1 K2 3.311(3) .
K1 Cl3 3.273(5) 2_566
K1 Cl3 3.297(5) .
K1 O1 3.123(9) .
K1 O4 2.762(9) .
K1 O12 3.108(9) 2_666
K1 O13 2.789(9) 2_666
K1 O14 3.090(9) .
K1 O18 2.778(8) 2_666
K2 K1 3.311(3) 2_666
K2 O4 3.351(8) .
K2 O4 3.351(8) 2_666
K2 O7 3.339(9) 2_666
K2 O7 3.339(9) .
K2 O11 3.325(10) 2_666
K2 O11 3.325(10) .
K2 O13 3.359(9) 2_666
K2 O13 3.359(9) .
K2 O17 3.371(8) .
K2 O17 3.371(8) 2_666
Cl3 K1 3.273(5) 2_566
O1 Ti6 1.832(9) 2_666
O5 C3 1.234(16) 2_666
O12 K1 3.108(9) 2_666
O13 Ti5 1.809(8) 2_666
O13 K1 2.789(9) 2_666
O18 K1 2.778(8) 2_666
O19 C11 1.258(16) .
O22 C11 1.263(16) .
O25 C7 1.243(16) .
O26 C7 1.257(16) .
O27 C3 1.251(16) .
O28 C5 1.49(3) .
O30 C2 1.489(18) .
O31 C9 1.23(4) .
N1 C10 1.51(2) .
N2 C1 1.49(3) .
N3 C4 1.43(3) .
C1 C2 1.461(18) .
C1 C11 1.499(16) .
C3 O5 1.234(16) 2_666
C3 C4 1.51(3) .
C4 C5 1.445(17) .
C7 C10 1.49(2) .
C9 C10 1.25(4) .
O29 C6 1.59(5) .
O32 C8 1.33(4) .

loop_
_platon_squeeze_void_nr
_platon_squeeze_void_average_x
_platon_squeeze_void_average_y
_platon_squeeze_void_average_z
_platon_squeeze_void_volume
_platon_squeeze_void_count_electrons
_platon_squeeze_void_content
1 0.000 0.000 0.000 36 24 ' '
2 0.000 0.500 0.000 149 59 ' '
